data_2000021
loop_
_publ_author_name
'Venkataraman, D.'
'Rayburn, Lori L.'
'Hill, Laurie I.'
'Jin, Song'
'Malik, Abds-Sami'
'Turneau, Kevin J.'
'DiSalvo, Francis J.'

_publ_section_title
;
 An Improved High Yield Synthesis Procedure and Reactivity of
 W~6~S~8~(4-tert-butylpyridine)~6~
;
_journal_issue 4
_journal_name_full 'Inorganic Chemistry'
_journal_page_first 828
_journal_page_last 830
_journal_paper_doi 10.1021/ic980967s
_journal_volume 38
_journal_year 1999
_chemical_formula_sum 'C65 H137 N13 S8 W6'
_space_group_IT_number 82
_symmetry_cell_setting tetragonal
_symmetry_Int_Tables_number 82
_symmetry_space_group_name_Hall 'I -4'
_symmetry_space_group_name_H-M 'I -4'
_cell_angle_alpha 90
_cell_angle_beta 90
_cell_angle_gamma 90
_cell_formula_units_Z 4
_cell_length_a 19.432(4)
_cell_length_b 19.432(4)
_cell_length_c 22.574(4)
_cell_volume 8524.002
_diffrn_ambient_temperature 173
_exptl_crystal_colour red-brown
_exptl_crystal_density_diffrn 1.907
_refine_ls_R_factor_gt 0.0579
_refine_ls_wR_factor_gt 0.0579
_cod_database_code 2000021

loop_
_symmetry_equiv_pos_site_id
_symmetry_equiv_pos_as_xyz
1 x,y,z
2 -x,-y,z
3 y,-x,-z
4 -y,x,-z
5 1/2+x,1/2+y,1/2+z
6 1/2-x,1/2-y,1/2+z
7 1/2+y,1/2-x,1/2-z
8 1/2-y,1/2+x,1/2-z

loop_
_atom_site_label
_atom_site_type_symbol
_atom_site_fract_x
_atom_site_fract_y
_atom_site_fract_z
W1 W 1.06803(2) 0.99449(3) 1.20694(2)
W2 W 1.06861(3) 0.99519(3) 1.32538(2)
W3 W 1.00766(2) 1.09679(2) 1.26667(2)
S1 S 1.0061(2) 1.0904(2) 1.15804(12)
S2 S 1.13345(13) 1.07968(13) 1.2659(2)
S3 S 1.11961(13) 0.90103(13) 1.2665(2)
S4 S 0.9941(2) 0.9120(2) 1.37494(12)
N1 N 1.1467(5) 0.9803(5) 1.1313(4)
C1 C 1.2161(7) 1.0095(8) 1.1417(6)
H1 H 1.2331(7) 0.9936(8) 1.1807(6)
H2 H 1.2127(7) 1.0603(8) 1.1430(6)
C2 C 1.2676(8) 0.9890(8) 1.0944(6)
H3 H 1.2748(8) 0.9386(8) 1.0951(6)
H4 H 1.3124(8) 1.0117(8) 1.1020(6)
C3 C 1.2394(8) 1.0115(8) 1.0326(7)
H5 H 1.2378(8) 1.0624(8) 1.0305(7)
H6 H 1.2708(8) 0.9950(8) 1.0012(7)
C4 C 1.1692(8) 0.9834(8) 1.0219(7)
H7 H 1.1713(8) 0.9326(8) 1.0186(7)
H8 H 1.1506(8) 1.0019(8) 0.9843(7)
C5 C 1.1235(7) 1.0030(8) 1.0719(6)
H9 H 1.1189(7) 1.0538(8) 1.0723(6)
H10 H 1.0772(7) 0.9836(8) 1.0645(6)
N2 N 1.0258(5) 1.2144(5) 1.2624(5)
C6 C 1.0411(8) 1.2473(8) 1.3200(6)
H11 H 1.0799(8) 1.2225(8) 1.3387(6)
H12 H 1.0005(8) 1.2418(8) 1.3461(6)
C7 C 1.0594(9) 1.3240(8) 1.3169(7)
H13 H 1.1037(9) 1.3300(8) 1.2958(7)
H14 H 1.0645(9) 1.3427(8) 1.3574(7)
C8 C 1.0017(8) 1.3638(8) 1.2836(6)
H15 H 0.9589(8) 1.3630(8) 1.3074(6)
H16 H 1.0157(8) 1.4123(8) 1.2781(6)
C9 C 0.9888(7) 1.3310(7) 1.2239(6)
H17 H 1.0304(7) 1.3350(7) 1.1989(6)
H18 H 0.9505(7) 1.3550(7) 1.2037(6)
C10 C 0.9702(6) 1.2543(6) 1.2326(7)
H19 H 0.9277(6) 1.2511(6) 1.2565(7)
H20 H 0.9607(6) 1.2335(6) 1.1934(7)
N3 N 1.1562(5) 0.9899(5) 1.3943(4)
C11 C 1.1623(10) 1.0508(10) 1.4314(8)
H21 H 1.120(1) 1.0557(10) 1.4555(8)
H22 H 1.1662(10) 1.092(1) 1.4059(8)
C12 C 1.2265(11) 1.0473(11) 1.4739(10)
H23 H 1.2692(11) 1.0520(11) 1.4504(10)
H24 H 1.2246(11) 1.0858(11) 1.5025(10)
C13 C 1.2272(12) 0.9795(12) 1.5069(10)
H25 H 1.2706(12) 0.9762(12) 1.5298(10)
H26 H 1.1887(12) 0.9791(12) 1.5356(10)
C14 C 1.2213(10) 0.9179(10) 1.4679(9)
H27 H 1.2183(10) 0.8755(10) 1.4921(9)
H28 H 1.2621(10) 0.9144(10) 1.4418(9)
C15 C 1.1554(9) 0.9266(9) 1.4304(8)
H29 H 1.1504(9) 0.8864(9) 1.4039(8)
H30 H 1.1150(9) 0.9278(9) 1.4571(8)
N4 N 0.6408(5) 0.7110(5) 0.6623(4)
H31 H 0.6101(5) 0.6958(5) 0.6877(4)
C16 C 0.7123(7) 0.7241(7) 0.6765(6)
H32 H 0.7424(7) 0.6961(7) 0.6505(6)
H33 H 0.7216(7) 0.7111(7) 0.7181(6)
C17 C 0.7276(10) 0.8005(9) 0.6674(7)
H34 H 0.6986(10) 0.8280(9) 0.6946(7)
H35 H 0.7764(10) 0.8097(9) 0.6773(7)
C18 C 0.7139(8) 0.8223(9) 0.6048(7)
H36 H 0.7470(8) 0.7996(9) 0.5777(7)
H37 H 0.7195(8) 0.8727(9) 0.6010(7)
C19 C 0.6406(9) 0.8017(9) 0.5887(8)
H38 H 0.6080(9) 0.8299(9) 0.6119(8)
H39 H 0.6327(9) 0.8115(9) 0.5462(8)
C20 C 0.6264(8) 0.7264(8) 0.6003(7)
H40 H 0.5776(8) 0.7159(8) 0.5913(7)
H41 H 0.6557(8) 0.6976(8) 0.5745(7)
N5 N 0.8211(7) 0.8331(7) 0.8637(5)
H42 H 0.8639(7) 0.8463(7) 0.8579(5)
C21 C 0.7835(12) 0.7782(11) 0.8277(10)
H43 H 0.7402(12) 0.7970(11) 0.8112(10)
H44 H 0.8127(12) 0.7623(11) 0.7944(10)
C22 C 0.7691(14) 0.7223(13) 0.8673(11)
H45 H 0.8127(14) 0.7048(13) 0.8844(11)
H46 H 0.7470(14) 0.6842(13) 0.8452(11)
C23 C 0.7203(12) 0.7467(12) 0.9184(10)
H47 H 0.6757(12) 0.7624(12) 0.902(1)
H48 H 0.7115(12) 0.7086(12) 0.9465(10)
C24 C 0.7569(11) 0.8060(11) 0.9497(9)
H49 H 0.7266(11) 0.8244(11) 0.9811(9)
H50 H 0.7992(11) 0.7883(11) 0.9688(9)
C25 C 0.7750(11) 0.8608(11) 0.9099(9)
H51 H 0.7985(11) 0.8981(11) 0.9319(9)
H52 H 0.7330(11) 0.8800(11) 0.8914(9)
N6 N 1.4770(6) 1.2239(6) 1.1932(5)
H53 H 1.4824(6) 1.2664(6) 1.1806(5)
C26 C 1.4568(8) 1.0814(8) 1.1672(7)
H54 H 1.4528(8) 1.0463(8) 1.1356(7)
H55 H 1.4538(8) 1.0577(8) 1.2059(7)
C27 C 1.4003(9) 1.1311(8) 1.1619(7)
H56 H 1.3561(9) 1.1078(8) 1.1704(7)
H57 H 1.3984(9) 1.1487(8) 1.1207(7)
C28 C 1.5324(8) 1.1772(8) 1.2050(7)
H58 H 1.5298(8) 1.1605(8) 1.2464(7)
H59 H 1.5771(8) 1.2006(8) 1.1994(7)
C29 C 1.4101(9) 1.1915(8) 1.2049(7)
H60 H 1.3727(9) 1.2255(8) 1.1993(7)
H61 H 1.4083(9) 1.1747(8) 1.2462(7)
C30 C 1.5259(8) 1.1174(7) 1.1622(6)
H62 H 1.5630(8) 1.0838(7) 1.1703(6)
H63 H 1.5318(8) 1.1345(7) 1.1212(6)
C31? C 1.4411(8) 0.9667(7) 1.0091(6)
C32? C 1.0643(8) 1.4609(7) 1.4531(6)
C33? C 1.4246(8) 1.0059(7) 1.5124(6)
C34? C 1.4434(8) 1.0169(7) 1.5485(6)
W1A* W 0.93197(2) 1.00551(3) 1.20694(2)
W2A* W 0.93139(3) 1.00481(3) 1.32538(2)
W3A* W 0.99234(2) 0.90321(2) 1.26667(2)
S1A* S 0.9939(2) 0.9096(2) 1.15804(12)
S2A* S 0.86655(13) 0.92032(13) 1.2659(2)
S3A* S 0.88039(13) 1.09897(13) 1.2665(2)
S4A* S 1.0059(2) 1.0880(2) 1.37494(12)
N3A* N 0.8438(5) 1.0101(5) 1.3943(4)
C11A* C 0.8377(10) 0.9492(10) 1.4314(8)
H21A* H 0.880(1) 0.9443(10) 1.4555(8)
H22A* H 0.8338(10) 0.908(1) 1.4059(8)
C12A* C 0.7735(11) 0.9527(11) 1.4739(10)
H23A* H 0.7308(11) 0.9480(11) 1.4504(10)
H24A* H 0.7754(11) 0.9142(11) 1.5025(10)
C13A* C 0.7728(12) 1.0205(12) 1.5069(10)
H25A* H 0.7294(12) 1.0238(12) 1.5298(10)
H26A* H 0.8113(12) 1.0209(12) 1.5356(10)
C14A* C 0.7787(10) 1.0821(10) 1.4679(9)
H27A* H 0.7817(10) 1.1245(10) 1.4921(9)
H28A* H 0.7379(10) 1.0856(10) 1.4418(9)
C15A* C 0.8446(9) 1.0734(9) 1.4304(8)
H29A* H 0.8496(9) 1.1136(9) 1.4039(8)
H30A* H 0.8850(9) 1.0722(9) 1.4571(8)
N2A* N 0.9742(5) 0.7856(5) 1.2624(5)
C6A* C 0.9589(8) 0.7527(8) 1.3200(6)
H11A* H 0.9201(8) 0.7775(8) 1.3387(6)
H12A* H 0.9995(8) 0.7582(8) 1.3461(6)
C7A* C 0.9406(9) 0.6760(8) 1.3169(7)
H13A* H 0.8963(9) 0.6700(8) 1.2958(7)
H14A* H 0.9355(9) 0.6573(8) 1.3574(7)
C8A* C 0.9983(8) 0.6362(8) 1.2836(6)
H15A* H 1.0411(8) 0.6370(8) 1.3074(6)
H16A* H 0.9843(8) 0.5877(8) 1.2781(6)
C9A* C 1.0112(7) 0.6690(7) 1.2239(6)
H17A* H 0.9696(7) 0.6650(7) 1.1989(6)
H18A* H 1.0495(7) 0.6450(7) 1.2037(6)
C10A* C 1.0298(6) 0.7457(6) 1.2326(7)
H19A* H 1.0723(6) 0.7489(6) 1.2565(7)
H20A* H 1.0393(6) 0.7665(6) 1.1934(7)
N1A* N 0.8533(5) 1.0197(5) 1.1313(4)
C1A* C 0.7839(7) 0.9905(8) 1.1417(6)
H1A* H 0.7669(7) 1.0064(8) 1.1807(6)
H2A* H 0.7873(7) 0.9397(8) 1.1430(6)
C2A* C 0.7324(8) 1.0110(8) 1.0944(6)
H3A* H 0.7252(8) 1.0614(8) 1.0951(6)
H4A* H 0.6876(8) 0.9883(8) 1.1020(6)
C3A* C 0.7606(8) 0.9885(8) 1.0326(7)
H5A* H 0.7622(8) 0.9376(8) 1.0305(7)
H6A* H 0.7292(8) 1.0050(8) 1.0012(7)
C4A* C 0.8308(8) 1.0166(8) 1.0219(7)
H7A* H 0.8287(8) 1.0674(8) 1.0186(7)
H8A* H 0.8494(8) 0.9981(8) 0.9843(7)
C5A* C 0.8765(7) 0.9970(8) 1.0719(6)
H9A* H 0.8811(7) 0.9462(8) 1.0723(6)
H10A* H 0.9228(7) 1.0164(8) 1.0645(6)

loop_
_atom_type_symbol
_atom_type_radius_bond
C 0.68
H 0.23
N 0.68
S 1.02
W 1.37
